data_1533119
loop_
_publ_author_name
'El Ataoui, K.'
'Gravereau, P.'
'Doumerc, J.P.'
'Fournes, L.'
'Ammar, A.'
'Wattiaux, A.'
'Pouchard, M.'

_publ_section_title
;
 Preparation, structural characterization and Moessbauer study of theCu
 Fe1-x Vx O2 (0 <= x <= 0.67) delafossite-type solution
;
_journal_name_full 'Solid State Sciences'
_journal_page_first 1239
_journal_page_last 1245
_journal_volume 5
_journal_year 2003
_chemical_formula_sum 'Cu Fe0.5 O2 V0.5'
_chemical_name_systematic 'Cu (Fe0.5 V0.5) O2'
_space_group_IT_number 166
_symmetry_space_group_name_Hall '-R 3 2"'
_symmetry_space_group_name_H-M 'R -3 m :H'
_cell_angle_alpha 90
_cell_angle_beta 90
_cell_angle_gamma 120
_cell_formula_units_Z 3
_cell_length_a 3.0255
_cell_length_b 3.0255
_cell_length_c 17.175
_cell_volume 136.151
_citation_journal_id_ASTM SSSCFJ
_cod_data_source_file ElAtaoui_SSSCFJ_2003_947.cif
_cod_data_source_block Cu1Fe0.5O2V0.5
_cod_original_cell_volume 136.1513
_cod_original_formula_sum 'Cu1 Fe0.5 O2 V0.5'
_cod_database_code 1533119

loop_
_symmetry_equiv_pos_as_xyz
x,y,z
-y,x-y,z
-x+y,-x,z
y,x,-z
-x,-x+y,-z
x-y,-y,-z
-x,-y,-z
y,-x+y,-z
x-y,x,-z
-y,-x,z
x,x-y,z
-x+y,y,z
x+2/3,y+1/3,z+1/3
-y+2/3,x-y+1/3,z+1/3
-x+y+2/3,-x+1/3,z+1/3
y+2/3,x+1/3,-z+1/3
-x+2/3,-x+y+1/3,-z+1/3
x-y+2/3,-y+1/3,-z+1/3
-x+2/3,-y+1/3,-z+1/3
y+2/3,-x+y+1/3,-z+1/3
x-y+2/3,x+1/3,-z+1/3
-y+2/3,-x+1/3,z+1/3
x+2/3,x-y+1/3,z+1/3
-x+y+2/3,y+1/3,z+1/3
x+1/3,y+2/3,z+2/3
-y+1/3,x-y+2/3,z+2/3
-x+y+1/3,-x+2/3,z+2/3
y+1/3,x+2/3,-z+2/3
-x+1/3,-x+y+2/3,-z+2/3
x-y+1/3,-y+2/3,-z+2/3
-x+1/3,-y+2/3,-z+2/3
y+1/3,-x+y+2/3,-z+2/3
x-y+1/3,x+2/3,-z+2/3
-y+1/3,-x+2/3,z+2/3
x+1/3,x-y+2/3,z+2/3
-x+y+1/3,y+2/3,z+2/3

loop_
_atom_site_label
_atom_site_type_symbol
_atom_site_fract_x
_atom_site_fract_y
_atom_site_fract_z
_atom_site_occupancy
_atom_site_U_iso_or_equiv
Fe1 Fe+3 0 0 0.5 0.5 0.0
Cu1 Cu+1 0 0 0 1 0.0
V1 V+3 0 0 0.5 0.5 0.0
O1 O-2 0 0 0.106 1 0.0
